data_2017297
loop_
_publ_author_name
'Lipstman, Sophia'
'Goldberg, Israel'

_publ_section_title
;
 Unsolvated 5,10,15,20-tetra-4-pyridylporphyrin, its sesquihydrate and
 its 2-chlorophenol disolvate: conformational versatility of the ligand
;
_journal_coeditor_code GD3300
_journal_issue 9
_journal_name_full 'Acta Crystallographica Section C'
_journal_page_first o447
_journal_page_last o452
_journal_paper_doi 10.1107/S0108270109030753
_journal_volume 65
_journal_year 2009
_chemical_formula_iupac 'C40 H26 N8, 2C6 H5 Cl O'
_chemical_formula_moiety 'C40 H26 N8, 2(C6 H5 Cl O)'
_chemical_formula_sum 'C52 H36 Cl2 N8 O2'
_chemical_formula_weight 875.79
_chemical_name_systematic
;
5,10,15,20-tetra-4-pyridylporphyrin 2-chlorophenol disolvate
;
_space_group_IT_number 2
_symmetry_cell_setting triclinic
_symmetry_space_group_name_Hall '-P 1'
_symmetry_space_group_name_H-M 'P -1'
_atom_sites_solution_hydrogens geom
_atom_sites_solution_primary direct
_atom_sites_solution_secondary difmap
_audit_creation_method SHELXL-97
_cell_angle_alpha 77.841(2)
_cell_angle_beta 88.9097(19)
_cell_angle_gamma 79.6939(14)
_cell_formula_units_Z 1
_cell_length_a 6.5563(2)
_cell_length_b 10.0441(3)
_cell_length_c 16.1903(5)
_cell_measurement_reflns_used 3736
_cell_measurement_temperature 110(2)
_cell_measurement_theta_max 27.92
_cell_measurement_theta_min 2.57
_cell_volume 1025.24(5)
_computing_cell_refinement 'Denzo (Otwinowski & Minor, 1997)'
_computing_data_collection 'Collect (Nonius, 1999)'
_computing_data_reduction 'Denzo (Otwinowski & Minor, 1997)'
_computing_molecular_graphics
;
ORTEPIII (Burnett & Johnson, 1996) and
Mercury (Macrae <i>et al.</i>,  2006)
;
_computing_publication_material 'SHELXL97 (Sheldrick, 2008)'
_computing_structure_refinement 'SHELXL97 (Sheldrick, 2008)'
_computing_structure_solution 'SIR97 (Altomare <i>et al.</i>,  1999)'
_diffrn_ambient_temperature 110(2)
_diffrn_detector_area_resol_mean 12.8
_diffrn_measured_fraction_theta_full 0.981
_diffrn_measured_fraction_theta_max 0.981
_diffrn_measurement_device_type 'Nonius KappaCCD'
_diffrn_measurement_method '1 deg. \f and \w scans'
_diffrn_radiation_monochromator graphite
_diffrn_radiation_source 'fine-focus sealed tube'
_diffrn_radiation_type MoK\a
_diffrn_radiation_wavelength 0.71073
_diffrn_reflns_av_R_equivalents 0.0360
_diffrn_reflns_av_sigmaI/netI 0.0527
_diffrn_reflns_limit_h_max 8
_diffrn_reflns_limit_h_min 0
_diffrn_reflns_limit_k_max 13
_diffrn_reflns_limit_k_min -12
_diffrn_reflns_limit_l_max 21
_diffrn_reflns_limit_l_min -20
_diffrn_reflns_number 11144
_diffrn_reflns_theta_full 27.92
_diffrn_reflns_theta_max 27.92
_diffrn_reflns_theta_min 2.57
_diffrn_standards_number 0
_exptl_absorpt_coefficient_mu 0.214
_exptl_absorpt_correction_type none
_exptl_crystal_colour red
_exptl_crystal_density_diffrn 1.418
_exptl_crystal_density_method 'not measured'
_exptl_crystal_description needles
_exptl_crystal_F_000 454
_exptl_crystal_size_max 0.60
_exptl_crystal_size_mid 0.20
_exptl_crystal_size_min 0.10
_refine_diff_density_max 0.421
_refine_diff_density_min -0.703
_refine_ls_extinction_method none
_refine_ls_goodness_of_fit_ref 1.032
_refine_ls_hydrogen_treatment constr
_refine_ls_matrix_type full
_refine_ls_number_parameters 289
_refine_ls_number_reflns 4834
_refine_ls_number_restraints 0
_refine_ls_restrained_S_all 1.032
_refine_ls_R_factor_all 0.0823
_refine_ls_R_factor_gt 0.0583
_refine_ls_shift/su_max 0.000
_refine_ls_shift/su_mean 0.000
_refine_ls_structure_factor_coef Fsqd
_refine_ls_weighting_details 'calc w=1/[\s^2^(Fo^2^)+(0.0640P)^2^+1.1604P] where P=(Fo^2^+2Fc^2^)/3'
_refine_ls_weighting_scheme calc
_refine_ls_wR_factor_gt 0.1415
_refine_ls_wR_factor_ref 0.1558
_reflns_number_gt 3617
_reflns_number_total 4834
_reflns_threshold_expression >2sigma(I)
_cod_data_source_file gd3300.cif
_cod_data_source_block III
_cod_database_code 2017297
_cod_database_fobs_code 2017297

loop_
_symmetry_equiv_pos_as_xyz
'x, y, z'
'-x, -y, -z'

loop_
_atom_site_type_symbol
_atom_site_label
_atom_site_fract_x
_atom_site_fract_y
_atom_site_fract_z
_atom_site_U_iso_or_equiv
_atom_site_adp_type
_atom_site_calc_flag
_atom_site_refinement_flags
_atom_site_occupancy
_atom_site_disorder_assembly
_atom_site_disorder_group
C C1 0.9091(3) 0.3183(2) 0.46729(13) 0.0160(4) Uani d . 1 . .
C C2 1.0192(3) 0.2573(2) 0.40116(13) 0.0187(4) Uani d . 1 . .
H H2 1.1535 0.2016 0.4057 0.022 Uiso calc R 1 . .
C C3 0.8933(3) 0.2954(2) 0.33259(13) 0.0191(4) Uani d . 1 . .
H H3 0.9219 0.2727 0.2790 0.023 Uiso calc R 1 . .
C C4 0.7045(3) 0.3783(2) 0.35631(13) 0.0165(4) Uani d . 1 . .
C C5 0.5302(3) 0.4298(2) 0.30212(13) 0.0177(4) Uani d . 1 . .
C C6 0.3418(3) 0.5064(2) 0.32100(13) 0.0163(4) Uani d . 1 . .
C C7 0.1741(3) 0.5711(2) 0.26300(14) 0.0200(4) Uani d . 1 . .
H H7 0.1660 0.5630 0.2058 0.024 Uiso calc R 1 . .
C C8 0.0279(3) 0.6465(2) 0.30376(13) 0.0192(4) Uani d . 1 . .
H H8 -0.0992 0.7008 0.2799 0.023 Uiso calc R 1 . .
C C9 0.0994(3) 0.6295(2) 0.38891(13) 0.0162(4) Uani d . 1 . .
C C10 0.0064(3) 0.6968(2) 0.45140(13) 0.0160(4) Uani d . 1 . .
N N11 0.7190(3) 0.39229(17) 0.43822(11) 0.0155(4) Uani d . 1 . .
H H11 0.6259 0.4390 0.4662 0.019 Uiso calc PR 0.50 . .
N N12 0.2887(3) 0.54210(18) 0.39700(11) 0.0158(4) Uani d . 1 . .
H H12 0.3644 0.5134 0.4438 0.019 Uiso calc PR 0.50 . .
C C13 0.5466(3) 0.3985(2) 0.21559(13) 0.0200(4) Uani d . 1 . .
C C14 0.6716(4) 0.4618(3) 0.15515(14) 0.0265(5) Uani d . 1 . .
H H14 0.7434 0.5303 0.1666 0.032 Uiso calc R 1 . .
C C15 0.6897(4) 0.4229(3) 0.07742(15) 0.0317(6) Uani d . 1 . .
H H15 0.7760 0.4664 0.0365 0.038 Uiso calc R 1 . .
N N16 0.5926(3) 0.3278(2) 0.05711(13) 0.0313(5) Uani d . 1 . .
C C17 0.4674(4) 0.2702(3) 0.11446(16) 0.0297(5) Uani d . 1 . .
H H17 0.3942 0.2042 0.1004 0.036 Uiso calc R 1 . .
C C18 0.4397(4) 0.3025(3) 0.19390(15) 0.0254(5) Uani d . 1 . .
H H18 0.3488 0.2596 0.2329 0.030 Uiso calc R 1 . .
C C19 -0.1898(3) 0.7976(2) 0.42717(13) 0.0166(4) Uani d . 1 . .
C C20 -0.2005(3) 0.9376(2) 0.42684(13) 0.0199(4) Uani d . 1 . .
H H20 -0.0824 0.9702 0.4423 0.024 Uiso calc R 1 . .
C C21 -0.3856(4) 1.0287(2) 0.40371(14) 0.0229(5) Uani d . 1 . .
H H21 -0.3904 1.1233 0.4052 0.028 Uiso calc R 1 . .
N N22 -0.5574(3) 0.9920(2) 0.37948(12) 0.0242(4) Uani d . 1 . .
C C23 -0.5444(3) 0.8573(2) 0.37953(15) 0.0237(5) Uani d . 1 . .
H H23 -0.6640 0.8280 0.3625 0.028 Uiso calc R 1 . .
C C24 -0.3682(3) 0.7579(2) 0.40275(14) 0.0213(5) Uani d . 1 . .
H H24 -0.3692 0.6637 0.4020 0.026 Uiso calc R 1 . .
Cl Cl25 1.04786(11) 0.23131(8) -0.01971(4) 0.0426(2) Uani d . 1 . .
C C26 0.9931(4) 0.1380(3) -0.09282(15) 0.0292(5) Uani d . 1 . .
C C27 1.1587(4) 0.0660(3) -0.12998(17) 0.0382(6) Uani d . 1 . .
H H27 1.2972 0.0642 -0.1129 0.046 Uiso calc R 1 . .
C C28 1.1202(5) -0.0027(3) -0.19171(17) 0.0411(7) Uani d . 1 . .
H H28 1.2319 -0.0510 -0.2181 0.049 Uiso calc R 1 . .
C C29 0.9168(5) -0.0009(3) -0.21498(16) 0.0361(6) Uani d . 1 . .
H H29 0.8901 -0.0483 -0.2574 0.043 Uiso calc R 1 . .
C C30 0.7536(4) 0.0687(3) -0.17740(16) 0.0328(6) Uani d . 1 . .
H H30 0.6155 0.0688 -0.1942 0.039 Uiso calc R 1 . .
C C31 0.7890(4) 0.1396(3) -0.11446(15) 0.0289(5) Uani d . 1 . .
O O32 0.6204(3) 0.2076(2) -0.08230(12) 0.0404(5) Uani d . 1 . .
H H32 0.6511 0.2527 -0.0409 0.048 Uiso d R 1 . .

loop_
_atom_site_aniso_label
_atom_site_aniso_U_11
_atom_site_aniso_U_22
_atom_site_aniso_U_33
_atom_site_aniso_U_12
_atom_site_aniso_U_13
_atom_site_aniso_U_23
C1 0.0134(10) 0.0146(9) 0.0203(10) -0.0019(8) 0.0010(8) -0.0046(8)
C2 0.0151(10) 0.0189(10) 0.0212(10) 0.0007(8) 0.0019(8) -0.0054(8)
C3 0.0187(10) 0.0207(10) 0.0180(10) -0.0007(8) 0.0035(8) -0.0074(8)
C4 0.0161(10) 0.0160(10) 0.0176(10) -0.0020(8) 0.0014(8) -0.0049(8)
C5 0.0177(10) 0.0177(10) 0.0183(10) -0.0025(8) 0.0004(8) -0.0056(8)
C6 0.0166(10) 0.0161(10) 0.0169(10) -0.0024(8) -0.0007(8) -0.0054(8)
C7 0.0196(11) 0.0223(11) 0.0185(10) -0.0024(9) -0.0021(8) -0.0064(8)
C8 0.0167(10) 0.0199(10) 0.0206(10) -0.0003(8) -0.0026(8) -0.0051(8)
C9 0.0147(10) 0.0146(9) 0.0200(10) -0.0027(8) 0.0002(8) -0.0051(8)
C10 0.0132(10) 0.0147(10) 0.0196(10) -0.0019(8) 0.0008(8) -0.0032(8)
N11 0.0139(8) 0.0156(8) 0.0172(8) -0.0011(7) 0.0005(7) -0.0052(7)
N12 0.0145(8) 0.0165(8) 0.0172(8) -0.0015(7) 0.0004(7) -0.0060(7)
C13 0.0169(10) 0.0230(11) 0.0183(10) 0.0045(9) -0.0027(8) -0.0072(8)
C14 0.0287(13) 0.0293(12) 0.0210(11) -0.0026(10) 0.0013(9) -0.0064(9)
C15 0.0362(14) 0.0356(14) 0.0199(11) -0.0001(11) 0.0052(10) -0.0044(10)
N16 0.0337(12) 0.0365(12) 0.0224(10) 0.0042(10) -0.0036(9) -0.0115(9)
C17 0.0295(13) 0.0332(13) 0.0278(12) 0.0011(11) -0.0053(10) -0.0145(10)
C18 0.0223(12) 0.0304(12) 0.0247(11) -0.0015(10) -0.0021(9) -0.0112(9)
C19 0.0154(10) 0.0189(10) 0.0153(9) -0.0012(8) 0.0010(8) -0.0045(8)
C20 0.0200(11) 0.0198(10) 0.0202(10) -0.0021(9) -0.0010(8) -0.0063(8)
C21 0.0243(12) 0.0177(10) 0.0254(11) 0.0006(9) 0.0002(9) -0.0052(9)
N22 0.0194(10) 0.0222(10) 0.0289(10) -0.0006(8) 0.0012(8) -0.0033(8)
C23 0.0158(11) 0.0242(11) 0.0305(12) -0.0040(9) -0.0004(9) -0.0040(9)
C24 0.0174(11) 0.0181(10) 0.0280(11) -0.0031(8) 0.0001(9) -0.0042(9)
Cl25 0.0351(4) 0.0593(5) 0.0388(4) -0.0081(3) -0.0019(3) -0.0223(3)
C26 0.0315(13) 0.0327(13) 0.0224(11) -0.0035(11) -0.0001(10) -0.0057(10)
C27 0.0302(14) 0.0472(17) 0.0304(13) 0.0053(12) -0.0008(11) -0.0030(12)
C28 0.0425(16) 0.0418(16) 0.0312(14) 0.0123(13) 0.0035(12) -0.0073(12)
C29 0.0545(18) 0.0278(13) 0.0255(12) -0.0006(12) -0.0026(12) -0.0097(10)
C30 0.0362(14) 0.0367(14) 0.0263(12) -0.0085(12) 0.0000(11) -0.0065(11)
C31 0.0293(13) 0.0332(13) 0.0241(12) -0.0039(11) 0.0026(10) -0.0072(10)
O32 0.0310(10) 0.0616(13) 0.0340(10) -0.0035(9) 0.0048(8) -0.0268(9)

loop_
_atom_type_symbol
_atom_type_description
_atom_type_scat_dispersion_real
_atom_type_scat_dispersion_imag
_atom_type_scat_source
C C 0.0033 0.0016 'International Tables Vol C Tables 4.2.6.8 and 6.1.1.4'
H H 0.0000 0.0000 'International Tables Vol C Tables 4.2.6.8 and 6.1.1.4'
N N 0.0061 0.0033 'International Tables Vol C Tables 4.2.6.8 and 6.1.1.4'
O O 0.0106 0.0060 'International Tables Vol C Tables 4.2.6.8 and 6.1.1.4'
Cl Cl 0.1484 0.1585 'International Tables Vol C Tables 4.2.6.8 and 6.1.1.4'

loop_
_geom_angle_atom_site_label_1
_geom_angle_atom_site_label_2
_geom_angle_atom_site_label_3
_geom_angle_site_symmetry_1
_geom_angle_site_symmetry_3
_geom_angle
_geom_angle_publ_flag
N11 C1 C10 . 2_666 126.03(18) ?
N11 C1 C2 . . 110.72(18) ?
C10 C1 C2 2_666 . 123.24(19) ?
C3 C2 C1 . . 106.49(18) ?
C3 C2 H2 . . 126.8 ?
C1 C2 H2 . . 126.8 ?
C2 C3 C4 . . 106.73(18) ?
C2 C3 H3 . . 126.6 ?
C4 C3 H3 . . 126.6 ?
N11 C4 C5 . . 125.97(18) ?
N11 C4 C3 . . 110.69(18) ?
C5 C4 C3 . . 123.28(18) ?
C6 C5 C4 . . 126.66(19) ?
C6 C5 C13 . . 116.44(19) ?
C4 C5 C13 . . 116.89(18) ?
N12 C6 C5 . . 126.62(19) ?
N12 C6 C7 . . 106.96(18) ?
C5 C6 C7 . . 126.27(19) ?
C8 C7 C6 . . 108.28(19) ?
C8 C7 H7 . . 125.9 ?
C6 C7 H7 . . 125.9 ?
C7 C8 C9 . . 107.97(19) ?
C7 C8 H8 . . 126.0 ?
C9 C8 H8 . . 126.0 ?
N12 C9 C10 . . 125.37(19) ?
N12 C9 C8 . . 106.96(17) ?
C10 C9 C8 . . 127.48(19) ?
C9 C10 C1 . 2_666 124.75(19) ?
C9 C10 C19 . . 116.90(18) ?
C1 C10 C19 2_666 . 118.24(18) ?
C1 N11 C4 . . 105.35(16) ?
C1 N11 H11 . . 127.3 ?
C4 N11 H11 . . 127.3 ?
C6 N12 C9 . . 109.80(17) ?
C6 N12 H12 . . 125.1 ?
C9 N12 H12 . . 125.1 ?
C14 C13 C18 . . 117.9(2) ?
C14 C13 C5 . . 121.3(2) ?
C18 C13 C5 . . 120.8(2) ?
C13 C14 C15 . . 118.7(2) ?
C13 C14 H14 . . 120.7 ?
C15 C14 H14 . . 120.7 ?
N16 C15 C14 . . 123.7(2) ?
N16 C15 H15 . . 118.2 ?
C14 C15 H15 . . 118.2 ?
C15 N16 C17 . . 117.5(2) ?
N16 C17 C18 . . 122.9(2) ?
N16 C17 H17 . . 118.6 ?
C18 C17 H17 . . 118.6 ?
C13 C18 C17 . . 119.3(2) ?
C13 C18 H18 . . 120.4 ?
C17 C18 H18 . . 120.4 ?
C24 C19 C20 . . 117.1(2) ?
C24 C19 C10 . . 122.16(19) ?
C20 C19 C10 . . 120.78(19) ?
C21 C20 C19 . . 119.3(2) ?
C21 C20 H20 . . 120.4 ?
C19 C20 H20 . . 120.4 ?
N22 C21 C20 . . 124.2(2) ?
N22 C21 H21 . . 117.9 ?
C20 C21 H21 . . 117.9 ?
C21 N22 C23 . . 115.8(2) ?
N22 C23 C24 . . 124.4(2) ?
N22 C23 H23 . . 117.8 ?
C24 C23 H23 . . 117.8 ?
C23 C24 C19 . . 119.2(2) ?
C23 C24 H24 . . 120.4 ?
C19 C24 H24 . . 120.4 ?
C31 C26 C27 . . 121.8(2) ?
C31 C26 Cl25 . . 119.94(19) ?
C27 C26 Cl25 . . 118.2(2) ?
C28 C27 C26 . . 119.5(3) ?
C28 C27 H27 . . 120.3 ?
C26 C27 H27 . . 120.3 ?
C27 C28 C29 . . 119.5(2) ?
C27 C28 H28 . . 120.2 ?
C29 C28 H28 . . 120.2 ?
C30 C29 C28 . . 120.9(2) ?
C30 C29 H29 . . 119.6 ?
C28 C29 H29 . . 119.6 ?
C29 C30 C31 . . 120.7(3) ?
C29 C30 H30 . . 119.7 ?
C31 C30 H30 . . 119.7 ?
O32 C31 C26 . . 125.6(2) ?
O32 C31 C30 . . 116.8(2) ?
C26 C31 C30 . . 117.6(2) ?
C31 O32 H32 . . 113.8 ?

loop_
_geom_bond_atom_site_label_1
_geom_bond_atom_site_label_2
_geom_bond_site_symmetry_2
_geom_bond_distance
_geom_bond_publ_flag
C1 N11 . 1.367(3) ?
C1 C10 2_666 1.406(3) ?
C1 C2 . 1.460(3) ?
C2 C3 . 1.343(3) ?
C2 H2 . 0.9500 ?
C3 C4 . 1.456(3) ?
C3 H3 . 0.9500 ?
C4 N11 . 1.370(3) ?
C4 C5 . 1.407(3) ?
C5 C6 . 1.398(3) ?
C5 C13 . 1.496(3) ?
C6 N12 . 1.374(3) ?
C6 C7 . 1.428(3) ?
C7 C8 . 1.362(3) ?
C7 H7 . 0.9500 ?
C8 C9 . 1.431(3) ?
C8 H8 . 0.9500 ?
C9 N12 . 1.377(3) ?
C9 C10 . 1.403(3) ?
C10 C1 2_666 1.406(3) ?
C10 C19 . 1.490(3) ?
N11 H11 . 0.8800 ?
N12 H12 . 0.8800 ?
C13 C14 . 1.388(3) ?
C13 C18 . 1.392(3) ?
C14 C15 . 1.391(3) ?
C14 H14 . 0.9500 ?
C15 N16 . 1.336(4) ?
C15 H15 . 0.9500 ?
N16 C17 . 1.336(3) ?
C17 C18 . 1.393(3) ?
C17 H17 . 0.9500 ?
C18 H18 . 0.9500 ?
C19 C24 . 1.390(3) ?
C19 C20 . 1.394(3) ?
C20 C21 . 1.388(3) ?
C20 H20 . 0.9500 ?
C21 N22 . 1.336(3) ?
C21 H21 . 0.9500 ?
N22 C23 . 1.340(3) ?
C23 C24 . 1.385(3) ?
C23 H23 . 0.9500 ?
C24 H24 . 0.9500 ?
Cl25 C26 . 1.736(3) ?
C26 C31 . 1.386(4) ?
C26 C27 . 1.394(4) ?
C27 C28 . 1.379(4) ?
C27 H27 . 0.9500 ?
C28 C29 . 1.388(4) ?
C28 H28 . 0.9500 ?
C29 C30 . 1.375(4) ?
C29 H29 . 0.9500 ?
C30 C31 . 1.405(3) ?
C30 H30 . 0.9500 ?
C31 O32 . 1.348(3) ?
O32 H32 . 0.9286 ?

loop_
_geom_hbond_atom_site_label_D
_geom_hbond_atom_site_label_H
_geom_hbond_atom_site_label_A
_geom_hbond_site_symmetry_A
_geom_hbond_distance_DH
_geom_hbond_distance_HA
_geom_hbond_distance_DA
_geom_hbond_angle_DHA
O32 H32 N16 . 0.93 1.90 2.764(3) 154
